data_1552059
loop_
_publ_author_name
'C. Marti-Gastaldo'
'D. Antypov'
'J. E. Warren'
'M. E. Briggs'
'P. A. Chater'
'P. V. Wiper'
'G. J. Miller'
'Y. Z. Khimyak'
'G. R. Darling'
'N. G. Berry'
'M. J. Rosseinsky'

_publ_section_title
;
 Side-chain control of porosity closure in single- and
 multiple-peptide-based porous materials by cooperative folding
;
_journal_name_full 'Nature Chemistry'
_journal_page_first 343
_journal_page_last 351
_journal_paper_doi 10.1038/nchem.1871
_journal_volume 6
_journal_year 2014
_chemical_absolute_configuration ad
_chemical_formula_moiety '0.5(C21 H36 N8 O13 Zn2), C O, 0.5(O)'
_chemical_formula_sum 'C11.5 H18 N4 O8 Zn'
_chemical_formula_weight 405.67
_chemical_name_systematic 'Zn[(GlyAla)0.5(GlyThr)0.5]2 H2O MeOH'
_space_group_crystal_system orthorhombic
_space_group_IT_number 18
_space_group_name_Hall 'P 2 2ab'
_space_group_name_H-M_alt 'P 21 21 2'
_atom_sites_solution_hydrogens geom
_atom_sites_solution_primary direct
_atom_sites_solution_secondary difmap
_cell_angle_alpha 90.00
_cell_angle_beta 90.00
_cell_angle_gamma 90.00
_cell_formula_units_Z 2
_cell_length_a 13.6542(6)
_cell_length_b 14.8585(6)
_cell_length_c 4.7251(2)
_cell_measurement_temperature 100.15
_cell_volume 958.63(7)
_computing_cell_refinement
;
CrystalClear-SM Expert 2.0 r7 (Rigaku, 2011)
;
_computing_data_collection
;
CrystalClear-SM Expert 2.0 r7 (Rigaku, 2011)
;
_computing_data_reduction
;
Bruker SAINT (Bruker, 2008)'
;
_computing_molecular_graphics
;
O. V. Dolomanov, L. J. Bourhis, R. J. Gildea, J. A. K. Howard and H. Puschmann,
OLEX2: a complete structure solution, refinement and analysis program.
J. Appl. Cryst. (2009). 42, 339-341.
;
_computing_publication_material
;
O. V. Dolomanov, L. J. Bourhis, R. J. Gildea, J. A. K. Howard and H. Puschmann,
OLEX2: a complete structure solution, refinement and analysis program.
J. Appl. Cryst. (2009). 42, 339-341.
;
_computing_structure_refinement
;
XLMP, G.M. Sheldrick, Acta Cryst.
(2008). A64, 112-122
;
_computing_structure_solution 'SHELXS-97 (Sheldrick, 2008)'
_diffrn_ambient_temperature 100.15
_diffrn_detector CCD
_diffrn_detector_area_resol_mean 28.5714
_diffrn_detector_type 'Rigaku Saturn724+'
_diffrn_measured_fraction_theta_full 0.996
_diffrn_measured_fraction_theta_max 0.997
_diffrn_measurement_device 'AFC12 (Right): Kappa 3 circle'
_diffrn_measurement_device_type 'Rigaku Saturn724+ (2x2 bin mode)'
_diffrn_measurement_method 'profile data from \w-scans'
_diffrn_measurement_specimen_support 'Mitegen 50um'
_diffrn_radiation_collimation 0.3
_diffrn_radiation_monochromator Confocal
_diffrn_radiation_probe x-ray
_diffrn_radiation_type 'Mo K\a'
_diffrn_radiation_wavelength 0.710747
_diffrn_radiation_xray_symbol K-L~3~
_diffrn_reflns_av_R_equivalents 0.0509
_diffrn_reflns_av_unetI/netI 0.0373
_diffrn_reflns_limit_h_max 18
_diffrn_reflns_limit_h_min -19
_diffrn_reflns_limit_k_max 20
_diffrn_reflns_limit_k_min -20
_diffrn_reflns_limit_l_max 4
_diffrn_reflns_limit_l_min -6
_diffrn_reflns_number 17834
_diffrn_reflns_theta_full 26.00
_diffrn_reflns_theta_max 30.00
_diffrn_reflns_theta_min 4.05
_diffrn_source 'Rotating Anode'
_diffrn_source_current 24.0
_diffrn_source_power 1.2
_diffrn_source_target Mo
_diffrn_source_type 'Rotating Anode'
_diffrn_source_voltage 50.0
_exptl_absorpt_coefficient_mu 1.323
_exptl_absorpt_correction_T_max 0.7465
_exptl_absorpt_correction_T_min 0.4917
_exptl_absorpt_correction_type multi-scan
_exptl_absorpt_process_details
;
SADABS-2008/1 (Bruker,2008) was used for absorption correction.
wR2(int) was 0.1120 before and 0.0714 after correction.
The Ratio of minimum to maximum transmission is 0.6587.
The \l/2 correction factor is 0.0015.
;
_exptl_crystal_colour 'clear light colourless'
_exptl_crystal_colour_lustre clear
_exptl_crystal_colour_modifier light
_exptl_crystal_colour_primary colourless
_exptl_crystal_density_diffrn 1.405
_exptl_crystal_density_method 'not measured'
_exptl_crystal_description prism
_exptl_crystal_F_000 418
_exptl_crystal_recrystallization_method 'Crystallised directly from synthesis reaction in methanol.'
_exptl_crystal_size_max 0.21
_exptl_crystal_size_mid 0.17
_exptl_crystal_size_min 0.08
_refine_diff_density_max 0.813
_refine_diff_density_min -1.088
_refine_diff_density_rms 0.108
_refine_ls_abs_structure_details 'Flack H D (1983), Acta Cryst. A39, 876-881'
_refine_ls_abs_structure_Flack 0.02(2)
_refine_ls_extinction_method none
_refine_ls_goodness_of_fit_ref 1.068
_refine_ls_hydrogen_treatment mixed
_refine_ls_matrix_type full
_refine_ls_number_parameters 137
_refine_ls_number_reflns 2798
_refine_ls_number_restraints 23
_refine_ls_restrained_S_all 1.077
_refine_ls_R_factor_all 0.0505
_refine_ls_R_factor_gt 0.0478
_refine_ls_shift/su_max 0.000
_refine_ls_shift/su_mean 0.000
_refine_ls_structure_factor_coef Fsqd
_refine_ls_weighting_details 'calc w=1/[\s^2^(Fo^2^)+(0.0875P)^2^+0.6298P] where P=(Fo^2^+2Fc^2^)/3'
_refine_ls_weighting_scheme calc
_refine_ls_wR_factor_gt 0.1339
_refine_ls_wR_factor_ref 0.1372
_reflns_number_gt 2613
_reflns_number_total 2798
_reflns_threshold_expression >2sigma(I)
_cod_data_source_file nchem.1871-s4.cif
_cod_data_source_block b00122-sr
_cod_original_formula_sum 'C11.50 H18 N4 O8 Zn'
_cod_database_code 1552059
_olex2_refinement_description
;
1. Fixed Uiso
 At 1.2 times of:
  All C(H) groups, All C(H,H) groups, All N(H) groups
 At 1.5 times of:
  All C(H,H,H) groups, All O(H) groups
2. Restrained distances
 N5-H5A = N5-H5B
 0.91 with sigma of 0.02
 C14-O15
 1.43 with sigma of 0.02
 C8-O10
 1.43 with sigma of 0.02
 C7-C9 = C7-C8 = C8-C11
 1.52 with sigma of 0.02
 H5A-H5B
 1.45 with sigma of 0.04
 C4-H5A = C4-H5B
 1.95 with sigma of 0.04
 C7-O10
 2.4 with sigma of 0.04
3. Uiso/Uaniso restraints and constraints
Uanis(O2) \\sim Ueq: with sigma of 0.01 and sigma for terminal atoms of 0.02
Uanis(O10) \\sim Ueq: with sigma of 0.02 and sigma for terminal atoms of 0.04
Uanis(O10) = Uanis(C11)
4. Others
 Fixed Sof: H7B(0.5) H7A(0.5) C9(0.5) H9A(0.5) H9B(0.5) H9C(0.5) O10(0.25)
 H10(0.25) C8(0.5) H8(0.5) C11(0.25) H11A(0.25) H11B(0.25) H11C(0.25) O15(0.5)
 C14(0.5) O16(0.25)
5.a Riding coordinates:
 O10(H10)
5.b Ternary CH refined with riding coordinates:
 C7(H7B), C7(H7A), C8(H8)
5.c Secondary CH2 refined with riding coordinates:
 C4(H4A,H4B)
5.d Me refined with riding coordinates:
 C9(H9A,H9B,H9C), C11(H11A,H11B,H11C)
5.e Aromatic/amide H refined with riding coordinates:
 N6(H6)
;

loop_
_space_group_symop_id
_space_group_symop_operation_xyz
1 'x, y, z'
2 '-x, -y, z'
3 'x+1/2, -y+1/2, -z'
4 '-x+1/2, y+1/2, -z'

loop_
_atom_site_label
_atom_site_type_symbol
_atom_site_fract_x
_atom_site_fract_y
_atom_site_fract_z
_atom_site_U_iso_or_equiv
_atom_site_adp_type
_atom_site_occupancy
_atom_site_symmetry_multiplicity
_atom_site_calc_flag
_atom_site_refinement_flags
_atom_site_disorder_assembly
_atom_site_disorder_group
Zn1 Zn 1.0000 0.5000 0.39567(8) 0.02271(14) Uani 1 2 d S . 1
O12 O 0.8662(3) 0.6429(4) 0.3637(10) 0.0908(19) Uani 1 1 d . . 2
C7 C 0.7547(3) 0.6215(2) 0.7541(8) 0.0386(8) Uani 1 1 d D . .
H7B H 0.7705 0.6277 0.9598 0.046 Uiso 0.50 1 calc PR A 2
H7A H 0.7793 0.6383 0.9463 0.046 Uiso 0.50 1 calc PR A 1
C3 C 0.6708(3) 0.7661(2) 0.8079(7) 0.0373(8) Uani 1 1 d . . .
N6 N 0.7081(2) 0.70269(19) 0.6441(6) 0.0322(6) Uani 1 1 d . B .
H6 H 0.7046 0.7098 0.4595 0.039 Uiso 1 1 calc R . .
O2 O 0.6712(4) 0.7632(3) 1.0681(6) 0.0832(16) Uani 1 1 d U B .
C9 C 0.6834(12) 0.5401(9) 0.700(3) 0.045(3) Uani 0.50 1 d PD B 2
H9A H 0.7136 0.4845 0.7689 0.067 Uiso 0.50 1 calc PR B 2
H9B H 0.6705 0.5348 0.4966 0.067 Uiso 0.50 1 calc PR B 2
H9C H 0.6216 0.5504 0.8005 0.067 Uiso 0.50 1 calc PR B 2
O10 O 0.7377(8) 0.4742(8) 0.934(3) 0.054(3) Uani 0.25 1 d PDU B 1
H10 H 0.7359 0.4278 0.8329 0.082 Uiso 0.25 1 d PR B 1
C4 C 0.6251(3) 0.8448(2) 0.6520(8) 0.0324(7) Uani 1 1 d D B .
H4A H 0.6776 0.8791 0.5561 0.039 Uiso 1 1 calc R . .
H4B H 0.5806 0.8211 0.5040 0.039 Uiso 1 1 calc R . .
N5 N 0.5701(2) 0.90575(17) 0.8338(6) 0.0268(5) Uani 1 1 d D . .
C1 C 0.8460(3) 0.6004(2) 0.5815(7) 0.0340(7) Uani 1 1 d . . .
O13 O 0.9017(2) 0.53998(18) 0.6786(6) 0.0413(6) Uani 1 1 d . . .
C8 C 0.6848(13) 0.5426(11) 0.803(4) 0.060(5) Uani 0.50 1 d PD B 1
H8 H 0.6306 0.5623 0.9314 0.072 Uiso 0.50 1 calc PR B 1
H5A H 0.521(2) 0.877(2) 0.916(8) 0.037(12) Uiso 1 1 d D . .
H5B H 0.613(3) 0.932(4) 0.945(11) 0.11(3) Uiso 1 1 d D . .
C11 C 0.6432(13) 0.5234(11) 0.510(4) 0.054(3) Uani 0.25 1 d PD B 1
H11A H 0.6131 0.5781 0.4346 0.082 Uiso 0.25 1 calc PR B 1
H11B H 0.5938 0.4758 0.5239 0.082 Uiso 0.25 1 calc PR B 1
H11C H 0.6961 0.5038 0.3843 0.082 Uiso 0.25 1 calc PR B 1
O15 O 0.5650(6) 0.3260(6) 1.137(2) 0.075(2) Uiso 0.50 1 d PD C 1
C14 C 0.5605(10) 0.2556(9) 0.950(3) 0.077(3) Uiso 0.50 1 d PD C 1
O16 O 0.6077(15) 0.3257(14) 0.898(5) 0.086(5) Uiso 0.25 1 d P . .

loop_
_atom_site_aniso_label
_atom_site_aniso_U_11
_atom_site_aniso_U_22
_atom_site_aniso_U_33
_atom_site_aniso_U_23
_atom_site_aniso_U_13
_atom_site_aniso_U_12
Zn1 0.0290(2) 0.0239(2) 0.0153(2) 0.000 0.000 -0.00252(19)
O12 0.088(3) 0.145(4) 0.040(2) 0.043(3) 0.026(2) 0.083(3)
C7 0.0433(18) 0.0392(17) 0.0333(17) 0.0034(14) 0.0058(15) 0.0187(14)
C3 0.0530(19) 0.0448(17) 0.0142(13) 0.0011(12) 0.0010(14) 0.0237(15)
N6 0.0433(15) 0.0376(13) 0.0156(11) 0.0006(10) 0.0015(10) 0.0175(11)
O2 0.158(4) 0.077(2) 0.0145(12) 0.0022(13) -0.0004(17) 0.081(3)
C9 0.038(5) 0.033(4) 0.063(9) 0.007(5) 0.015(6) 0.006(3)
O10 0.038(4) 0.042(5) 0.083(8) 0.015(5) -0.015(5) 0.000(3)
C4 0.0459(17) 0.0323(13) 0.0190(17) 0.0015(12) 0.0057(14) 0.0157(13)
N5 0.0357(13) 0.0284(11) 0.0164(11) -0.0022(9) 0.0024(10) 0.0068(10)
C1 0.0374(16) 0.0432(16) 0.0213(14) -0.0058(13) -0.0044(12) 0.0144(13)
O13 0.0457(14) 0.0417(12) 0.0364(14) 0.0070(12) 0.0126(12) 0.0225(11)
C8 0.044(6) 0.055(6) 0.080(13) 0.007(7) 0.013(8) 0.014(5)
C11 0.038(4) 0.042(5) 0.083(8) 0.015(5) -0.015(5) 0.000(3)

loop_
_atom_type_symbol
_atom_type_description
_atom_type_scat_dispersion_real
_atom_type_scat_dispersion_imag
_atom_type_scat_source
C C 0.0033 0.0016 'International Tables Vol C Tables 4.2.6.8 and 6.1.1.4'
H H 0.0000 0.0000 'International Tables Vol C Tables 4.2.6.8 and 6.1.1.4'
N N 0.0061 0.0033 'International Tables Vol C Tables 4.2.6.8 and 6.1.1.4'
O O 0.0106 0.0060 'International Tables Vol C Tables 4.2.6.8 and 6.1.1.4'
Zn Zn 0.2839 1.4301 'International Tables Vol C Tables 4.2.6.8 and 6.1.1.4'

loop_
_geom_angle_atom_site_label_1
_geom_angle_atom_site_label_2
_geom_angle_atom_site_label_3
_geom_angle
_geom_angle_site_symmetry_1
_geom_angle_site_symmetry_3
N5 Zn1 N5 114.83(15) 4_646 3_566
O13 Zn1 N5 118.43(11) . 3_566
O13 Zn1 N5 104.43(12) 2_765 3_566
O13 Zn1 N5 104.43(12) . 4_646
O13 Zn1 N5 118.43(11) 2_765 4_646
O13 Zn1 O13 95.34(17) 2_765 .
H7B C7 H7A 11.9 . .
N6 C7 H7B 111.3 . .
N6 C7 H7A 105.3 . .
N6 C7 C9 107.9(7) . .
N6 C7 C1 109.7(3) . .
N6 C7 C8 114.5(7) . .
C9 C7 H7B 111.3 . .
C9 C7 H7A 123.2 . .
C1 C7 H7B 111.3 . .
C1 C7 H7A 105.3 . .
C1 C7 C9 105.2(7) . .
C1 C7 C8 115.7(8) . .
C8 C7 H7B 93.3 . .
C8 C7 H7A 105.3 . .
C8 C7 C9 18.1(9) . .
N6 C3 C4 115.1(3) . .
O2 C3 N6 124.0(3) . .
O2 C3 C4 120.9(3) . .
C7 N6 H6 118.4 . .
C3 N6 C7 123.3(3) . .
C3 N6 H6 118.4 . .
C7 C9 H9A 109.5 . .
C7 C9 H9B 109.5 . .
C7 C9 H9C 109.5 . .
H9A C9 H9B 109.5 . .
H9A C9 H9C 109.5 . .
H9B C9 H9C 109.5 . .
C8 O10 H10 109.4 . .
C3 C4 H4A 108.8 . .
C3 C4 H4B 108.8 . .
H4A C4 H4B 107.7 . .
N5 C4 C3 113.9(3) . .
N5 C4 H4A 108.8 . .
N5 C4 H4B 108.8 . .
Zn1 N5 H5A 102(3) 3_466 .
Zn1 N5 H5B 109(4) 3_466 .
C4 N5 Zn1 111.1(2) . 3_466
C4 N5 H5A 111(2) . .
C4 N5 H5B 107(3) . .
H5A N5 H5B 118(4) . .
O12 C1 C7 121.5(3) . .
O12 C1 O13 122.1(3) . .
O13 C1 C7 116.4(3) . .
C1 O13 Zn1 112.0(2) . .
C7 C8 H8 109.2 . .
O10 C8 C7 107.7(12) . .
O10 C8 H8 109.2 . .
O10 C8 C11 117.4(15) . .
C11 C8 C7 103.8(11) . .
C11 C8 H8 109.2 . .
C8 C11 H11A 109.5 . .
C8 C11 H11B 109.5 . .
C8 C11 H11C 109.5 . .
H11A C11 H11B 109.5 . .
H11A C11 H11C 109.5 . .
H11B C11 H11C 109.5 . .

loop_
_geom_bond_atom_site_label_1
_geom_bond_atom_site_label_2
_geom_bond_distance
_geom_bond_site_symmetry_2
Zn1 N5 2.014(3) 3_566
Zn1 N5 2.014(3) 4_646
Zn1 O13 1.985(3) .
Zn1 O13 1.985(3) 2_765
O12 C1 1.238(6) .
C7 H7B 1.0000 .
C7 H7A 1.0000 .
C7 N6 1.460(4) .
C7 C9 1.574(13) .
C7 C1 1.523(5) .
C7 C8 1.529(15) .
C3 N6 1.321(4) .
C3 O2 1.230(4) .
C3 C4 1.517(4) .
N6 H6 0.8800 .
C9 H9A 0.9800 .
C9 H9B 0.9800 .
C9 H9C 0.9800 .
O10 H10 0.8399 .
O10 C8 1.391(16) .
C4 H4A 0.9900 .
C4 H4B 0.9900 .
C4 N5 1.457(4) .
N5 Zn1 2.014(3) 3_466
N5 H5A 0.880(18) .
N5 H5B 0.885(19) .
C1 O13 1.262(4) .
C8 H8 1.0000 .
C8 C11 1.523(17) .
C11 H11A 0.9800 .
C11 H11B 0.9800 .
C11 H11C 0.9800 .
O15 C14 1.371(13) .

loop_
_geom_torsion_atom_site_label_1
_geom_torsion_atom_site_label_2
_geom_torsion_atom_site_label_3
_geom_torsion_atom_site_label_4
_geom_torsion
_geom_torsion_site_symmetry_1
_geom_torsion_site_symmetry_2
_geom_torsion_site_symmetry_3
_geom_torsion_site_symmetry_4
O12 C1 O13 Zn1 -15.8(6) . . . .
C7 C1 O13 Zn1 167.1(3) . . . .
C3 C4 N5 Zn1 -173.8(3) . . . 3_466
N6 C7 C1 O12 -7.5(6) . . . .
N6 C7 C1 O13 169.7(3) . . . .
N6 C7 C8 O10 -174.0(10) . . . .
N6 C7 C8 C11 60.9(13) . . . .
N6 C3 C4 N5 170.1(3) . . . .
O2 C3 N6 C7 -0.3(7) . . . .
O2 C3 C4 N5 -9.3(7) . . . .
C9 C7 N6 C3 107.3(7) . . . .
C9 C7 C1 O12 108.3(8) . . . .
C9 C7 C1 O13 -74.5(7) . . . .
C9 C7 C8 O10 114(5) . . . .
C9 C7 C8 C11 -11(3) . . . .
C4 C3 N6 C7 -179.6(3) . . . .
N5 Zn1 O13 C1 -84.8(3) 4_646 . . .
N5 Zn1 O13 C1 44.4(3) 3_566 . . .
C1 C7 N6 C3 -138.7(4) . . . .
C1 C7 C8 O10 56.8(14) . . . .
C1 C7 C8 C11 -68.3(13) . . . .
O13 Zn1 O13 C1 154.0(3) 2_765 . . .
C8 C7 N6 C3 89.2(9) . . . .
C8 C7 C1 O12 124.0(8) . . . .
C8 C7 C1 O13 -58.8(8) . . . .
